data_4319171
loop_
_publ_author_name
'Nicholas P. Chatterton'
'David M. L. Goodgame'
'David A. Grachvogel'
'Izhar Hussain'
'Andrew J. P. White'
'David J. Williams'

_publ_section_title
;
 Influence of the Counteranion on the Formation of Polymeric Networks by
 Metal Complexes of Hexamethylenebis(acetamide)
;
_journal_name_full 'Inorganic Chemistry'
_journal_page_first 312
_journal_page_last 317
_journal_paper_doi 10.1021/ic000673i
_journal_volume 40
_journal_year 2001
_chemical_formula_sum 'C34 H60 Co2 N10 O6 S4'
_chemical_formula_weight 951.02
_chemical_name_systematic
; 
 ? 
;
_space_group_IT_number 2
_symmetry_cell_setting triclinic
_symmetry_space_group_name_Hall '-P 1'
_symmetry_space_group_name_H-M 'P -1'
_atom_sites_solution_hydrogens geom
_atom_sites_solution_primary direct
_atom_sites_solution_secondary difmap
_audit_creation_method SHELXL
_cell_angle_alpha 94.01(2)
_cell_angle_beta 103.75(2)
_cell_angle_gamma 111.80(2)
_cell_formula_units_Z 2
_cell_length_a 11.528(3)
_cell_length_b 11.791(3)
_cell_length_c 20.334(4)
_cell_measurement_reflns_used 32
_cell_measurement_temperature 293(2)
_cell_measurement_theta_max 12.42
_cell_measurement_theta_min 5.27
_cell_volume 2454.1(11)
_computing_cell_refinement 'Siemens XSCANS'
_computing_data_collection 'Siemens XSCANS'
_computing_data_reduction 'Siemens SHELXTL'
_computing_molecular_graphics 'Siemens SHELXTL'
_computing_publication_material 'Siemens SHELXTL'
_computing_structure_refinement 'SHELXL-93 (Sheldrick, 1993)'
_computing_structure_solution 'SHELXS-86 (Sheldrick, 1990)'
_diffrn_ambient_temperature 293(2)
_diffrn_measurement_device 'Siemens P4'
_diffrn_measurement_method '\w scans'
_diffrn_radiation_monochromator graphite
_diffrn_radiation_source 'fine-focus sealed tube'
_diffrn_radiation_type MoK\a
_diffrn_radiation_wavelength 0.71073
_diffrn_reflns_av_R_equivalents 0.0779
_diffrn_reflns_av_sigmaI/netI 0.0757
_diffrn_reflns_limit_h_max 13
_diffrn_reflns_limit_h_min 0
_diffrn_reflns_limit_k_max 12
_diffrn_reflns_limit_k_min -13
_diffrn_reflns_limit_l_max 23
_diffrn_reflns_limit_l_min -24
_diffrn_reflns_number 9052
_diffrn_reflns_theta_max 25.00
_diffrn_reflns_theta_min 1.89
_diffrn_standards_decay_% 6.13
_diffrn_standards_interval_count 97
_diffrn_standards_number 3
_exptl_absorpt_coefficient_mu 0.894
_exptl_absorpt_correction_T_max 0.8733
_exptl_absorpt_correction_T_min 0.7493
_exptl_absorpt_correction_type 'Face-indexed numerical'
_exptl_crystal_colour Blue
_exptl_crystal_density_diffrn 1.287
_exptl_crystal_description plates
_exptl_crystal_F_000 1000
_exptl_crystal_size_max 0.83
_exptl_crystal_size_mid 0.66
_exptl_crystal_size_min 0.16
_refine_diff_density_max 0.615
_refine_diff_density_min -0.509
_refine_diff_density_rms 0.085
_refine_ls_extinction_method none
_refine_ls_goodness_of_fit_all 1.037
_refine_ls_goodness_of_fit_obs 1.118
_refine_ls_matrix_type full
_refine_ls_number_parameters 532
_refine_ls_number_reflns 8596
_refine_ls_number_restraints 6
_refine_ls_restrained_S_all 1.037
_refine_ls_restrained_S_obs 1.117
_refine_ls_R_factor_all 0.1350
_refine_ls_R_factor_obs 0.0794
_refine_ls_shift/esd_max 0.002
_refine_ls_shift/esd_mean 0.000
_refine_ls_structure_factor_coef Fsqd
_refine_ls_weighting_details 'w=1/[\s^2^(Fo^2^)+(0.1326P)^2^+0.4040P] where P=(Fo^2^+2Fc^2^)/3'
_refine_ls_weighting_scheme calc
_refine_ls_wR_factor_all 0.2553
_refine_ls_wR_factor_obs 0.2042
_reflns_number_observed 4844
_reflns_number_total 8597
_reflns_observed_criterion >2sigma(I)
_cod_data_source_file ic000673i_1.cif
_cod_data_source_block DMLG9901
_cod_depositor_comments
;
The following automatic conversions were performed:

'_symmetry_cell_setting' value 'Triclinic' changed to 'triclinic'
according to the built-in table from CIF Core dictionary named
'cif_core.dic' version 2.4.1 from 2010-06-29.

Automatic conversion script
Id: cif_fix_values 1646 2011-03-28 12:23:43Z adriana 

The following automatic conversions were performed:

'_refine_ls_weighting_scheme' value 'calc
w=1/[\s^2^(Fo^2^)+(0.1326P)^2^+0.4040P] where P=(Fo^2^+2Fc^2^)/3' was
changed to 'calc'. New tag '_refine_ls_weighting_details' was
created. The value of the new tag was set to
'w=1/[\s^2^(Fo^2^)+(0.1326P)^2^+0.4040P] where P=(Fo^2^+2Fc^2^)/3'.

Automatic conversion script
Id: cif_fix_values 3143 2015-03-26 13:38:13Z robertas 
;
_cod_original_cell_volume 2454.1(10)
_cod_original_formula_sum 'C34 H60 N10 O6 S4 Co2'
_cod_database_code 4319171

loop_
_symmetry_equiv_pos_as_xyz
'x, y, z'
'-x, -y, -z'

loop_
_atom_site_aniso_label
_atom_site_aniso_U_11
_atom_site_aniso_U_22
_atom_site_aniso_U_33
_atom_site_aniso_U_23
_atom_site_aniso_U_13
_atom_site_aniso_U_12
Co1 0.0718(6) 0.0884(7) 0.0823(7) 0.0176(5) 0.0219(5) 0.0282(5)
Co2 0.0523(6) 0.0585(7) 0.0620(7) 0.0038(5) 0.0158(5) 0.0193(5)
Co3 0.0482(6) 0.0654(7) 0.0664(7) 0.0137(6) 0.0198(5) 0.0162(5)
C1 0.139(9) 0.148(10) 0.153(10) 0.077(8) 0.087(8) 0.095(8)
O2 0.064(3) 0.065(3) 0.099(4) 0.004(2) 0.016(2) 0.028(2)
C2 0.051(3) 0.078(5) 0.087(5) 0.010(4) 0.013(3) 0.027(3)
N3 0.087(4) 0.085(4) 0.107(5) 0.024(4) 0.040(4) 0.047(4)
C4 0.147(10) 0.142(10) 0.148(10) 0.059(8) 0.088(9) 0.086(8)
C5 0.190(14) 0.123(10) 0.131(10) 0.046(8) 0.060(10) 0.064(10)
C6 0.279(24) 0.191(17) 0.131(11) 0.057(11) 0.108(14) 0.112(16)
C7 0.271(24) 0.126(12) 0.180(16) 0.013(11) 0.091(16) 0.062(14)
C8 0.185(15) 0.154(13) 0.176(14) 0.028(11) 0.093(12) 0.076(12)
C9 0.096(7) 0.114(8) 0.131(9) -0.035(7) 0.003(6) 0.022(6)
N10 0.065(4) 0.101(5) 0.099(5) -0.008(4) 0.004(4) 0.021(4)
O11 0.053(2) 0.101(4) 0.074(3) 0.009(3) 0.014(2) 0.024(2)
C11 0.062(4) 0.095(5) 0.063(4) 0.020(4) 0.013(3) 0.025(4)
C12 0.081(5) 0.118(8) 0.130(8) 0.016(6) 0.000(5) 0.049(6)
C13 0.108(6) 0.078(5) 0.072(5) 0.005(4) 0.007(4) 0.014(5)
O14 0.071(3) 0.075(3) 0.070(3) 0.007(2) 0.022(2) 0.018(2)
C14 0.065(4) 0.079(5) 0.071(4) 0.011(4) 0.017(3) 0.031(3)
N15 0.091(4) 0.089(4) 0.072(4) 0.023(3) 0.029(3) 0.025(4)
C16 0.073(5) 0.108(7) 0.083(5) 0.019(5) 0.024(4) 0.010(4)
C17 0.093(5) 0.080(5) 0.103(6) 0.006(4) 0.041(5) 0.025(4)
C18 0.088(6) 0.124(9) 0.153(10) -0.034(8) 0.048(7) 0.011(6)
C19 0.099(7) 0.123(10) 0.232(16) -0.083(11) 0.011(9) 0.045(7)
C20 0.090(8) 0.206(17) 0.366(29) -0.173(20) 0.006(12) 0.053(10)
C21 0.090(8) 0.156(13) 0.429(34) -0.156(19) 0.072(13) 0.017(8)
N22 0.082(5) 0.080(5) 0.192(10) -0.052(6) 0.040(6) 0.004(4)
O23 0.065(3) 0.063(3) 0.073(3) -0.004(2) 0.019(2) 0.015(2)
C23 0.072(4) 0.064(4) 0.081(4) -0.005(3) 0.023(4) 0.018(3)
C24 0.072(5) 0.087(6) 0.126(7) -0.011(5) 0.023(5) 0.020(4)
C25 0.108(8) 0.111(8) 0.174(12) -0.034(8) 0.067(8) 0.014(6)
O26 0.082(3) 0.076(3) 0.094(4) 0.014(3) 0.017(3) 0.026(3)
C26 0.067(4) 0.074(5) 0.117(7) -0.001(5) 0.007(4) 0.026(4)
N27 0.091(5) 0.082(5) 0.128(7) -0.009(5) 0.005(5) 0.005(4)
C28 0.153(11) 0.104(8) 0.118(9) 0.029(7) 0.001(8) -0.007(8)
C29 0.198(18) 0.164(16) 0.182(17) 0.015(13) 0.086(15) -0.005(13)
C30 0.313(33) 0.159(18) 0.176(19) 0.021(14) 0.015(21) 0.004(19)
C31 0.179(17) 0.256(24) 0.132(12) -0.018(14) 0.029(11) 0.097(17)
C32 0.116(10) 0.189(16) 0.190(15) -0.048(13) 0.007(10) 0.067(10)
C33 0.090(7) 0.170(12) 0.169(12) 0.069(10) 0.056(8) 0.048(8)
N34 0.101(6) 0.197(11) 0.125(7) 0.075(7) 0.063(6) 0.051(7)
O35 0.064(3) 0.101(4) 0.080(3) 0.027(3) 0.034(2) 0.022(3)
C35 0.062(4) 0.126(7) 0.078(5) 0.030(5) 0.026(4) 0.019(4)
C36 0.098(6) 0.160(11) 0.096(7) 0.045(7) 0.036(5) 0.032(7)
N100 0.083(4) 0.119(6) 0.086(5) 0.016(4) 0.021(4) 0.037(4)
C102 0.067(4) 0.087(5) 0.088(6) 0.012(4) 0.021(4) 0.034(4)
S103 0.159(3) 0.152(3) 0.0811(14) 0.0166(15) 0.031(2) 0.098(2)
N104 0.079(4) 0.094(5) 0.104(5) 0.021(4) 0.019(4) 0.025(4)
C105 0.057(4) 0.098(6) 0.094(6) 0.011(5) 0.007(4) 0.023(4)
S106 0.0814(14) 0.098(2) 0.178(3) 0.046(2) 0.017(2) 0.0145(13)
N107 0.075(4) 0.101(5) 0.091(5) 0.009(4) 0.015(4) 0.021(4)
C108 0.082(5) 0.080(5) 0.059(4) 0.010(3) 0.016(4) 0.027(4)
S109 0.0791(13) 0.118(2) 0.0863(14) -0.0039(13) 0.0033(11) 0.0226(12)
N110 0.096(5) 0.131(7) 0.115(6) 0.037(5) 0.038(5) 0.042(5)
C111 0.078(4) 0.080(5) 0.085(5) 0.037(4) 0.035(4) 0.047(4)
S112 0.214(5) 0.165(4) 0.244(5) 0.065(4) 0.115(4) 0.128(4)

loop_
_atom_site_label
_atom_site_type_symbol
_atom_site_fract_x
_atom_site_fract_y
_atom_site_fract_z
_atom_site_U_iso_or_equiv
_atom_site_thermal_displace_type
_atom_site_occupancy
_atom_site_calc_flag
_atom_site_refinement_flags
_atom_site_disorder_group
Co1 Co 0.03778(10) 0.32154(11) 0.26305(6) 0.0819(3) Uani 1 d . .
Co2 Co 0.5000 0.0000 0.5000 0.0589(3) Uani 1 d S .
Co3 Co 0.5000 0.5000 1.0000 0.0612(3) Uani 1 d S .
C1 C 0.3161(13) 0.1915(12) 0.4224(7) 0.124(4) Uani 1 d . .
H1A H 0.2887(95) 0.2554(51) 0.4350(38) 0.186 Uiso 1 calc R .
H1B H 0.2725(81) 0.1549(23) 0.3749(8) 0.186 Uiso 1 calc R .
H1C H 0.4086(16) 0.2268(69) 0.4292(41) 0.186 Uiso 1 calc R .
O2 O 0.3215(5) 0.0124(5) 0.4639(3) 0.0772(13) Uani 1 d . .
C2 C 0.2835(6) 0.0964(7) 0.4651(4) 0.074(2) Uani 1 d . .
N3 N 0.2135(7) 0.1077(7) 0.5061(4) 0.087(2) Uani 1 d D .
H3A H 0.1901(92) 0.1725(61) 0.5078(50) 0.104 Uiso 1 d D .
C4 C 0.1754(14) 0.0230(13) 0.5517(7) 0.127(4) Uani 1 d . .
H4A H 0.2321(14) -0.0213(13) 0.5598(7) 0.152 Uiso 1 calc R .
H4B H 0.0870(14) -0.0374(13) 0.5306(7) 0.152 Uiso 1 calc R .
C5 C 0.1831(17) 0.0917(13) 0.6204(7) 0.144(5) Uani 1 d . .
H5A H 0.2719(17) 0.1519(13) 0.6408(7) 0.173 Uiso 1 calc R .
H5B H 0.1277(17) 0.1371(13) 0.6114(7) 0.173 Uiso 1 calc R .
C6 C 0.1466(23) 0.0165(18) 0.6679(8) 0.184(8) Uani 1 d . .
H6A H 0.1941(23) -0.0366(18) 0.6709(8) 0.221 Uiso 1 calc R .
H6B H 0.0551(23) -0.0371(18) 0.6482(8) 0.221 Uiso 1 calc R .
C7 C 0.1618(24) 0.0672(16) 0.7365(10) 0.193(8) Uani 1 d . .
H7A H 0.2494(24) 0.0819(16) 0.7632(10) 0.232 Uiso 1 calc R .
H7B H 0.1026(24) 0.0031(16) 0.7543(10) 0.232 Uiso 1 calc R .
C8 C 0.1426(18) 0.1779(16) 0.7515(9) 0.162(6) Uani 1 d . .
H8A H 0.0556(18) 0.1664(16) 0.7255(9) 0.194 Uiso 1 calc R .
H8B H 0.2044(18) 0.2455(16) 0.7370(9) 0.194 Uiso 1 calc R .
C9 C 0.1596(11) 0.2127(12) 0.8282(7) 0.129(4) Uani 1 d . .
H9A H 0.0934(11) 0.1478(12) 0.8418(7) 0.154 Uiso 1 calc R .
H9B H 0.2440(11) 0.2178(12) 0.8543(7) 0.154 Uiso 1 calc R .
N10 N 0.1503(7) 0.3261(8) 0.8443(4) 0.097(2) Uani 1 d D .
H10A H 0.0630(34) 0.3026(97) 0.8276(51) 0.116 Uiso 1 d D .
O11 O 0.3584(4) 0.4289(5) 0.9032(3) 0.0787(13) Uani 1 d . .
C11 C 0.2489(7) 0.4290(8) 0.8809(4) 0.076(2) Uani 1 d . .
C12 C 0.2195(10) 0.5375(11) 0.8926(6) 0.113(3) Uani 1 d . .
H12A H 0.1295(25) 0.5174(28) 0.8696(42) 0.169 Uiso 1 calc R .
H12B H 0.2737(66) 0.6043(30) 0.8749(44) 0.169 Uiso 1 calc R .
H12C H 0.2358(89) 0.5623(54) 0.9410(7) 0.169 Uiso 1 calc R .
C13 C 0.4392(10) -1.0324(8) 0.3172(4) 0.097(3) Uani 1 d . .
H13A H 0.4271(54) -1.0214(31) 0.2701(5) 0.146 Uiso 1 calc R .
H13B H 0.3601(20) -1.0459(43) 0.3293(28) 0.146 Uiso 1 calc R .
H13C H 0.4610(35) -1.1028(15) 0.3230(31) 0.146 Uiso 1 calc R .
O14 O 0.5710(5) -0.9064(5) 0.4260(3) 0.0753(12) Uani 1 d . .
C14 C 0.5460(7) -0.9199(7) 0.3621(4) 0.072(2) Uani 1 d . .
N15 N 0.6113(7) -0.8328(7) 0.3328(4) 0.085(2) Uani 1 d D .
H15A H 0.6003(93) -0.8171(90) 0.2905(23) 0.102 Uiso 1 d D .
C16 C 0.7198(8) -0.7188(9) 0.3682(5) 0.096(3) Uani 1 d . .
H16A H 0.7997(8) -0.7224(9) 0.3628(5) 0.115 Uiso 1 calc R .
H16B H 0.7265(8) -0.7095(9) 0.4170(5) 0.115 Uiso 1 calc R .
C17 C 0.7041(9) -0.6062(8) 0.3406(5) 0.093(2) Uani 1 d . .
H17A H 0.7830(9) -0.5329(8) 0.3623(5) 0.111 Uiso 1 calc R .
H17B H 0.6939(9) -0.6177(8) 0.2916(5) 0.111 Uiso 1 calc R .
C18 C 0.5888(10) -0.5848(12) 0.3532(7) 0.131(5) Uani 1 d . .
H18A H 0.5095(10) -0.6524(12) 0.3254(7) 0.158 Uiso 1 calc R .
H18B H 0.5915(10) -0.5882(12) 0.4010(7) 0.158 Uiso 1 calc R .
C19 C 0.5815(12) -0.4711(13) 0.3385(9) 0.164(7) Uani 1 d . .
H19A H 0.5808(12) -0.4663(13) 0.2910(9) 0.196 Uiso 1 calc R .
H19B H 0.6592(12) -0.4030(13) 0.3673(9) 0.196 Uiso 1 calc R .
C20 C 0.4618(13) -0.4546(19) 0.3498(13) 0.245(14) Uani 1 d . .
H20A H 0.4159(13) -0.4463(19) 0.3051(13) 0.294 Uiso 1 calc R .
H20B H 0.4081(13) -0.5348(19) 0.3580(13) 0.294 Uiso 1 calc R .
C21 C 0.4530(13) -0.3899(16) 0.3848(13) 0.246(14) Uani 1 d . .
H21A H 0.5064(13) -0.3095(16) 0.3768(13) 0.295 Uiso 1 calc R .
H21B H 0.4986(13) -0.3981(16) 0.4297(13) 0.295 Uiso 1 calc R .
N22 N 0.3362(8) -0.3762(8) 0.3947(6) 0.131(4) Uani 1 d D .
H22A H 0.2689(90) -0.4489(66) 0.3856(70) 0.157 Uiso 1 d D .
O23 O 0.4372(4) -0.1794(4) 0.4424(2) 0.0711(12) Uani 1 d . .
C23 C 0.3370(7) -0.2727(7) 0.4205(4) 0.076(2) Uani 1 d . .
C24 C 0.2068(8) -0.2774(9) 0.4215(6) 0.101(3) Uani 1 d . .
H24A H 0.1410(12) -0.3574(28) 0.3986(39) 0.152 Uiso 1 calc R .
H24B H 0.1902(35) -0.2144(52) 0.3984(38) 0.152 Uiso 1 calc R .
H24C H 0.2049(28) -0.2634(78) 0.4683(6) 0.152 Uiso 1 calc R .
C25 C 0.4486(12) 0.7345(12) 1.1040(7) 0.138(5) Uani 1 d . .
H25A H 0.3562(16) 0.7061(108) 1.0839(12) 0.207 Uiso 1 calc R .
H25B H 0.4791(89) 0.8089(29) 1.1371(35) 0.207 Uiso 1 calc R .
H25C H 0.4672(95) 0.6717(81) 1.1264(41) 0.207 Uiso 1 calc R .
O26 O 0.5039(5) 0.6784(5) 1.0037(3) 0.0869(15) Uani 1 d . .
C26 C 0.5151(8) 0.7604(8) 1.0494(5) 0.091(2) Uani 1 d . .
N27 N 0.5900(9) 0.8776(8) 1.0491(5) 0.116(3) Uani 1 d D .
H27A H 0.5984(128) 0.9235(105) 1.0876(39) 0.139 Uiso 1 d D .
C28 C 0.6631(15) 0.9153(12) 1.0013(7) 0.149(6) Uani 1 d . .
H28A H 0.6076(15) 0.9246(12) 0.9599(7) 0.179 Uiso 1 calc R .
H28B H 0.6917(15) 0.8513(12) 0.9889(7) 0.179 Uiso 1 calc R .
C29 C 0.7784(20) 1.0340(19) 1.0297(11) 0.200(9) Uani 1 d . .
H29A H 0.7538(20) 1.0910(19) 1.0541(11) 0.240 Uiso 1 calc R .
H29B H 0.8452(20) 1.0189(19) 1.0624(11) 0.240 Uiso 1 calc R .
C30 C 0.8273(30) 1.0862(21) 0.9806(12) 0.254(14) Uani 1 d . .
H30A H 0.7701(30) 1.1222(21) 0.9563(12) 0.305 Uiso 1 calc R .
H30B H 0.8253(30) 1.0212(21) 0.9478(12) 0.305 Uiso 1 calc R .
C31 C 0.9806(20) 1.1972(22) 1.0068(9) 0.191(8) Uani 1 d . .
H31A H 1.0395(20) 1.1686(22) 1.0363(9) 0.230 Uiso 1 calc R .
H31B H 1.0127(20) 1.2220(22) 0.9678(9) 0.230 Uiso 1 calc R .
C32 C 0.9681(14) 1.2888(17) 1.0407(10) 0.175(7) Uani 1 d . .
H32A H 0.9497(14) 1.2678(17) 1.0834(10) 0.209 Uiso 1 calc R .
H32B H 0.8974(14) 1.3064(17) 1.0134(10) 0.209 Uiso 1 calc R .
C33 C 1.0999(11) 1.4032(14) 1.0554(8) 0.139(5) Uani 1 d . .
H33A H 1.1208(11) 1.4186(14) 1.0125(8) 0.166 Uiso 1 calc R .
H33B H 1.0921(11) 1.4759(14) 1.0757(8) 0.166 Uiso 1 calc R .
N34 N 1.2042(9) 1.3816(12) 1.1020(5) 0.135(4) Uani 1 d D .
H34A H 1.1899(139) 1.3372(116) 1.1364(52) 0.162 Uiso 1 d D .
O35 O 1.3447(5) 1.4430(5) 1.0411(3) 0.0820(14) Uani 1 d . .
C35 C 1.3197(8) 1.3968(10) 1.0913(4) 0.093(3) Uani 1 d . .
C36 C 1.4117(11) 1.3720(13) 1.1441(6) 0.121(4) Uani 1 d . .
H36A H 1.3664(18) 1.3211(80) 1.1724(33) 0.181 Uiso 1 calc R .
H36B H 1.4759(58) 1.4489(14) 1.1720(32) 0.181 Uiso 1 calc R .
H36C H 1.4539(72) 1.3295(83) 1.1230(6) 0.181 Uiso 1 calc R .
N100 N 0.0745(7) 0.3468(8) 0.3639(4) 0.097(2) Uani 1 d . .
C102 C 0.0836(7) 0.3448(8) 0.4198(5) 0.080(2) Uani 1 d . .
S103 S 0.0971(4) 0.3436(3) 0.50045(14) 0.1208(10) Uani 1 d . .
N104 N 0.1003(7) 0.4813(8) 0.2359(4) 0.096(2) Uani 1 d . .
C105 C 0.1317(7) 0.5784(10) 0.2194(5) 0.089(2) Uani 1 d . .
S106 S 0.1714(3) 0.7095(3) 0.1945(2) 0.1281(11) Uani 1 d . .
N107 N -0.1496(7) 0.2352(8) 0.2201(4) 0.096(2) Uani 1 d . .
C108 C -0.2585(8) 0.1835(8) 0.1954(4) 0.076(2) Uani 1 d . .
S109 S -0.4142(2) 0.1151(3) 0.16153(13) 0.1045(8) Uani 1 d . .
N110 N 0.1263(9) 0.2223(10) 0.2318(5) 0.112(3) Uani 1 d . .
C111 C 0.1589(8) 0.1512(8) 0.2187(4) 0.073(2) Uani 1 d . .
S112 S 0.2051(6) 0.0517(5) 0.1910(3) 0.181(2) Uani 1 d . .

loop_
_atom_type_symbol
_atom_type_description
_atom_type_scat_dispersion_real
_atom_type_scat_dispersion_imag
_atom_type_scat_source
C C 0.0033 0.0016 'International Tables Vol C Tables 4.2.6.8 and 6.1.1.4'
H H 0.0000 0.0000 'International Tables Vol C Tables 4.2.6.8 and 6.1.1.4'
N N 0.0061 0.0033 'International Tables Vol C Tables 4.2.6.8 and 6.1.1.4'
S S 0.1246 0.1234 'International Tables Vol C Tables 4.2.6.8 and 6.1.1.4'
Co Co 0.3494 0.9721 'International Tables Vol C Tables 4.2.6.8 and 6.1.1.4'
O O 0.0106 0.0060 'International Tables Vol C Tables 4.2.6.8 and 6.1.1.4'

loop_
_geom_angle_atom_site_label_1
_geom_angle_atom_site_label_2
_geom_angle_atom_site_label_3
_geom_angle
_geom_angle_site_symmetry_1
_geom_angle_site_symmetry_3
_geom_angle_publ_flag
N104 Co1 N107 109.7(3) . . ?
N104 Co1 N100 108.4(4) . . ?
N107 Co1 N100 109.8(3) . . ?
N104 Co1 N110 109.0(4) . . ?
N107 Co1 N110 108.8(4) . . ?
N100 Co1 N110 111.1(4) . . ?
O14 Co2 O14 180.000(1) 1_565 2_646 ?
O14 Co2 O2 91.8(2) 1_565 . ?
O14 Co2 O2 88.2(2) 2_646 . ?
O14 Co2 O2 88.2(2) 1_565 2_656 ?
O14 Co2 O2 91.8(2) 2_646 2_656 ?
O2 Co2 O2 180.000(1) . 2_656 ?
O14 Co2 O23 84.9(2) 1_565 2_656 ?
O14 Co2 O23 95.1(2) 2_646 2_656 ?
O2 Co2 O23 85.7(2) . 2_656 ?
O2 Co2 O23 94.3(2) 2_656 2_656 ?
O14 Co2 O23 95.1(2) 1_565 . ?
O14 Co2 O23 84.9(2) 2_646 . ?
O2 Co2 O23 94.3(2) . . ?
O2 Co2 O23 85.7(2) 2_656 . ?
O23 Co2 O23 180.0 2_656 . ?
O35 Co3 O35 180.000(2) 2_777 1_445 ?
O35 Co3 O26 88.5(2) 2_777 . ?
O35 Co3 O26 91.5(2) 1_445 . ?
O35 Co3 O26 91.5(2) 2_777 2_667 ?
O35 Co3 O26 88.5(2) 1_445 2_667 ?
O26 Co3 O26 180.000(2) . 2_667 ?
O35 Co3 O11 85.8(2) 2_777 2_667 ?
O35 Co3 O11 94.2(2) 1_445 2_667 ?
O26 Co3 O11 85.4(2) . 2_667 ?
O26 Co3 O11 94.6(2) 2_667 2_667 ?
O35 Co3 O11 94.2(2) 2_777 . ?
O35 Co3 O11 85.8(2) 1_445 . ?
O26 Co3 O11 94.6(2) . . ?
O26 Co3 O11 85.4(2) 2_667 . ?
O11 Co3 O11 180.000(2) 2_667 . ?
C2 O2 Co2 134.9(5) . . ?
O2 C2 N3 122.1(8) . . ?
O2 C2 C1 121.5(8) . . ?
N3 C2 C1 116.4(8) . . ?
C2 N3 C4 123.0(8) . . ?
N3 C4 C5 110.9(10) . . ?
C6 C5 C4 115.0(13) . . ?
C5 C6 C7 121.8(18) . . ?
C6 C7 C8 121.2(19) . . ?
C7 C8 C9 112.1(15) . . ?
N10 C9 C8 112.7(13) . . ?
C11 N10 C9 124.7(8) . . ?
C11 O11 Co3 132.5(5) . . ?
O11 C11 N10 119.9(8) . . ?
O11 C11 C12 123.6(8) . . ?
N10 C11 C12 116.5(7) . . ?
C14 O14 Co2 138.7(5) . 1_545 ?
O14 C14 N15 120.6(7) . . ?
O14 C14 C13 121.5(7) . . ?
N15 C14 C13 118.0(7) . . ?
C14 N15 C16 125.5(7) . . ?
N15 C16 C17 111.6(8) . . ?
C18 C17 C16 113.5(9) . . ?
C19 C18 C17 115.8(11) . . ?
C18 C19 C20 114.2(16) . . ?
C21 C20 C19 131.4(14) . . ?
C20 C21 N22 130.3(15) . . ?
C23 N22 C21 123.4(9) . . ?
C23 O23 Co2 138.3(5) . . ?
O23 C23 N22 122.1(8) . . ?
O23 C23 C24 123.3(7) . . ?
N22 C23 C24 114.5(7) . . ?
C26 O26 Co3 135.4(6) . . ?
O26 C26 N27 118.4(10) . . ?
O26 C26 C25 123.2(9) . . ?
N27 C26 C25 118.4(10) . . ?
C26 N27 C28 124.3(10) . . ?
N27 C28 C29 112.1(13) . . ?
C30 C29 C28 112.2(18) . . ?
C29 C30 C31 116.5(19) . . ?
C32 C31 C30 103.3(18) . . ?
C31 C32 C33 106.5(17) . . ?
N34 C33 C32 110.6(13) . . ?
C35 N34 C33 125.5(9) . . ?
C35 O35 Co3 137.4(6) . 1_665 ?
O35 C35 N34 117.7(9) . . ?
O35 C35 C36 124.5(8) . . ?
N34 C35 C36 117.4(8) . . ?
C102 N100 Co1 170.5(8) . . ?
N100 C102 S103 179.4(9) . . ?
C105 N104 Co1 176.3(8) . . ?
N104 C105 S106 178.1(9) . . ?
C108 N107 Co1 179.1(8) . . ?
N107 C108 S109 177.6(8) . . ?
C111 N110 Co1 166.9(8) . . ?
N110 C111 S112 173.4(9) . . ?

loop_
_geom_bond_atom_site_label_1
_geom_bond_atom_site_label_2
_geom_bond_distance
_geom_bond_site_symmetry_2
_geom_bond_publ_flag
Co1 N104 1.924(9) . ?
Co1 N107 1.952(8) . ?
Co1 N100 1.969(8) . ?
Co1 N110 1.976(11) . ?
Co2 O14 2.074(5) 1_565 ?
Co2 O14 2.074(5) 2_646 ?
Co2 O2 2.077(5) . ?
Co2 O2 2.077(5) 2_656 ?
Co2 O23 2.117(5) 2_656 ?
Co2 O23 2.117(5) . ?
Co3 O35 2.062(5) 2_777 ?
Co3 O35 2.062(5) 1_445 ?
Co3 O26 2.083(6) . ?
Co3 O26 2.083(6) 2_667 ?
Co3 O11 2.114(5) 2_667 ?
Co3 O11 2.114(5) . ?
C1 C2 1.460(13) . ?
O2 C2 1.224(9) . ?
C2 N3 1.322(10) . ?
N3 C4 1.431(13) . ?
C4 C5 1.53(2) . ?
C5 C6 1.39(2) . ?
C6 C7 1.42(2) . ?
C7 C8 1.43(2) . ?
C8 C9 1.53(2) . ?
C9 N10 1.403(15) . ?
N10 C11 1.329(11) . ?
O11 C11 1.236(9) . ?
C11 C12 1.458(14) . ?
C13 C14 1.481(11) . ?
O14 C14 1.247(9) . ?
O14 Co2 2.074(5) 1_545 ?
C14 N15 1.303(10) . ?
N15 C16 1.442(11) . ?
C16 C17 1.530(14) . ?
C17 C18 1.516(14) . ?
C18 C19 1.42(2) . ?
C19 C20 1.53(2) . ?
C20 C21 1.06(2) . ?
C21 N22 1.47(2) . ?
N22 C23 1.290(11) . ?
O23 C23 1.218(9) . ?
C23 C24 1.487(11) . ?
C25 C26 1.48(2) . ?
O26 C26 1.241(11) . ?
C26 N27 1.331(13) . ?
N27 C28 1.42(2) . ?
C28 C29 1.48(2) . ?
C29 C30 1.34(3) . ?
C30 C31 1.69(3) . ?
C31 C32 1.31(2) . ?
C32 C33 1.56(2) . ?
C33 N34 1.46(2) . ?
N34 C35 1.348(12) . ?
O35 C35 1.234(10) . ?
O35 Co3 2.062(5) 1_665 ?
C35 C36 1.448(14) . ?
N100 C102 1.121(11) . ?
C102 S103 1.611(10) . ?
N104 C105 1.164(12) . ?
C105 S106 1.598(11) . ?
N107 C108 1.135(10) . ?
C108 S109 1.614(9) . ?
N110 C111 1.080(12) . ?
C111 S112 1.578(9) . ?
